data_2216327
loop_
_publ_author_name
'Liu, Yin-Qiu'
'Wu, Yuan-Xiang'
'Zeng, Xi-Rui'
'Wen, He-Rui'

_publ_section_title
;
 Tetraaqua(1,10-phenanthroline)cobalt(II) naphthalene-1,5-disulfonate
 dihydrate
;
_journal_coeditor_code BT2626
_journal_issue 12
_journal_name_full 'Acta Crystallographica Section E'
_journal_page_first m3120
_journal_page_last m3120
_journal_paper_doi 10.1107/S160053680705982X
_journal_volume 63
_journal_year 2007
_chemical_formula_iupac '[Co (C12 H8 N2) (H2 O)4] (C10 H6 O6 S2), 2H2 O'
_chemical_formula_moiety 'C12 H16 Co N2 O4 2+, C10 H6 O6 S2 2-, 2(H2 O)'
_chemical_formula_sum 'C22 H26 Co N2 O12 S2'
_chemical_formula_weight 633.52
_chemical_name_systematic
;
Tetraaqua(1,10-phenanthroline)cobalt(II) naphthalene-1,5-disulfonate
dihydrate
;
_space_group_IT_number 15
_symmetry_cell_setting monoclinic
_symmetry_space_group_name_Hall '-C 2yc'
_symmetry_space_group_name_H-M 'C 1 2/c 1'
_atom_sites_solution_hydrogens geom
_atom_sites_solution_primary direct
_atom_sites_solution_secondary difmap
_audit_creation_method SHELXL-97
_cell_angle_alpha 90.00
_cell_angle_beta 123.867(2)
_cell_angle_gamma 90.00
_cell_formula_units_Z 4
_cell_length_a 20.578(4)
_cell_length_b 12.431(3)
_cell_length_c 12.462(3)
_cell_measurement_reflns_used 7881
_cell_measurement_temperature 293(2)
_cell_measurement_theta_max 28.2748
_cell_measurement_theta_min 0.972302
_cell_volume 2647.0(10)
_computing_cell_refinement 'SAINT (Bruker, 2003)'
_computing_data_collection 'SMART (Bruker, 1997)'
_computing_data_reduction 'SAINT (Bruker, 2003)'
_computing_molecular_graphics 'SHELXTL (Siemens, 1996)'
_computing_publication_material 'SHELXTL (Siemens, 1996)'
_computing_structure_refinement 'SHELXL97 (Sheldrick, 1997)'
_computing_structure_solution 'SHELXS97 (Sheldrick, 1997)'
_diffrn_ambient_temperature 293(2)
_diffrn_measured_fraction_theta_full 0.993
_diffrn_measured_fraction_theta_max 0.993
_diffrn_measurement_device_type 'CCD area-detector'
_diffrn_measurement_method '\f and \w scans'
_diffrn_radiation_monochromator graphite
_diffrn_radiation_source 'fine-focus sealed tube'
_diffrn_radiation_type MoK\a
_diffrn_radiation_wavelength 0.71073
_diffrn_reflns_av_R_equivalents 0.0177
_diffrn_reflns_av_sigmaI/netI 0.0170
_diffrn_reflns_limit_h_max 25
_diffrn_reflns_limit_h_min -25
_diffrn_reflns_limit_k_max 15
_diffrn_reflns_limit_k_min -15
_diffrn_reflns_limit_l_max 15
_diffrn_reflns_limit_l_min -15
_diffrn_reflns_number 8365
_diffrn_reflns_theta_full 26.00
_diffrn_reflns_theta_max 26.00
_diffrn_reflns_theta_min 2.03
_exptl_absorpt_coefficient_mu 0.872
_exptl_absorpt_correction_type none
_exptl_crystal_colour brown
_exptl_crystal_density_diffrn 1.590
_exptl_crystal_density_method 'not measured'
_exptl_crystal_description block
_exptl_crystal_F_000 1308
_exptl_crystal_size_max 0.400
_exptl_crystal_size_mid 0.350
_exptl_crystal_size_min 0.320
_refine_diff_density_max 0.773
_refine_diff_density_min -0.417
_refine_ls_extinction_method none
_refine_ls_goodness_of_fit_ref 1.066
_refine_ls_hydrogen_treatment constr
_refine_ls_matrix_type full
_refine_ls_number_parameters 177
_refine_ls_number_reflns 2590
_refine_ls_number_restraints 6
_refine_ls_restrained_S_all 1.237
_refine_ls_R_factor_all 0.0369
_refine_ls_R_factor_gt 0.0339
_refine_ls_shift/su_max 0.004
_refine_ls_shift/su_mean 0.000
_refine_ls_structure_factor_coef Fsqd
_refine_ls_weighting_details 'calc w=1/[\s^2^(Fo^2^)+(0.0589P)^2^+2.5933P] where P=(Fo^2^+2Fc^2^)/3'
_refine_ls_weighting_scheme calc
_refine_ls_wR_factor_gt 0.0952
_refine_ls_wR_factor_ref 0.0975
_reflns_number_gt 2353
_reflns_number_total 2590
_reflns_threshold_expression I>2\s(I)
_cod_data_source_file bt2626.cif
_cod_data_source_block I
_cod_depositor_comments
;
The following automatic conversions were performed:
'_symmetry_cell_setting' value 'Monoclinic' changed to 'monoclinic'
according to '/home/saulius/struct/CIF-dictionaries/cif_core.dic'
dictionary named 'cif_core.dic' version 2.4.1 from 2010-06-29.

Automatic conversion script
Id: cif_fix_enum 1527 2010-12-29 10:47:43Z saulius 

The following automatic conversions were performed:

'_symmetry_cell_setting' value 'Monoclinic' changed to 'monoclinic'
according to /home/saulius/struct/CIF-dictionaries/cif_core.dic
dictionary named 'cif_core.dic' version 2.4.1 from 2010-06-29.

Automatic conversion script
Id: cif_fix_values 1715 2011-07-08 13:25:40Z adriana 
;
_cod_original_sg_symbol_H-M 'C 2/c'
_cod_database_code 2216327
_cod_database_fobs_code 2216327

loop_
_symmetry_equiv_pos_as_xyz
'x, y, z'
'-x, y, -z+1/2'
'x+1/2, y+1/2, z'
'-x+1/2, y+1/2, -z+1/2'
'-x, -y, -z'
'x, -y, z-1/2'
'-x+1/2, -y+1/2, -z'
'x+1/2, -y+1/2, z-1/2'

loop_
_atom_site_type_symbol
_atom_site_label
_atom_site_fract_x
_atom_site_fract_y
_atom_site_fract_z
_atom_site_U_iso_or_equiv
_atom_site_adp_type
_atom_site_calc_flag
_atom_site_refinement_flags
_atom_site_occupancy
O O6 0.92197(10) 0.91248(19) 0.91351(19) 0.1020(7) Uani d D 1
H H6A 0.9014 0.9461 0.9470 0.153 Uiso d RD 1
H H6B 0.8862 0.9122 0.8332 0.153 Uiso d RD 1
C C1 0.74393(8) 0.18231(13) 0.36018(14) 0.0350(4) Uani d . 1
H H1 0.7508 0.1143 0.3369 0.042 Uiso d R 1
C C2 0.75484(8) 0.19727(11) 0.48239(14) 0.0296(3) Uani d . 1
C C3 0.77564(8) 0.11167(12) 0.57272(14) 0.0315(4) Uani d . 1
C C4 0.78621(9) 0.12984(13) 0.68961(14) 0.0369(4) Uani d . 1
H H4 0.7996 0.0731 0.7470 0.044 Uiso d R 1
C C5 0.72373(9) 0.26630(14) 0.27639(15) 0.0392(4) Uani d . 1
H H5 0.7162 0.2547 0.1965 0.047 Uiso d R 1
C C6 0.52159(13) -0.21659(15) 0.8154(2) 0.0628(6) Uani d . 1
H H6 0.5368 -0.2817 0.8596 0.075 Uiso d R 1
C C7 0.54443(9) -0.11799(15) 0.88668(16) 0.0437(4) Uani d . 1
C C8 0.58766(10) -0.11283(18) 1.02151(17) 0.0522(5) Uani d . 1
H H8 0.6036 -0.1756 1.0704 0.063 Uiso d R 1
C C9 0.60609(10) -0.01630(19) 1.08079(16) 0.0522(5) Uani d . 1
H H9 0.6356 -0.0123 1.1705 0.063 Uiso d R 1
C C10 0.58099(9) 0.07835(17) 1.00709(15) 0.0429(4) Uani d . 1
H H10 0.5936 0.1443 1.0494 0.052 Uiso d R 1
C C11 0.52200(8) -0.01967(12) 0.81936(13) 0.0312(4) Uani d . 1
Co Co1 0.5000 0.21031(2) 0.7500 0.03305(8) Uani d S 1
N N1 0.53944(7) 0.07706(11) 0.87848(11) 0.0322(3) Uani d . 1
O O1 0.85225(7) -0.02251(10) 0.52277(13) 0.0548(3) Uani d . 1
O O2 0.79931(7) -0.08974(9) 0.64024(11) 0.0466(3) Uani d . 1
O O3 0.71259(8) -0.04810(10) 0.41253(12) 0.0523(4) Uani d . 1
O O4 0.53359(7) 0.32180(12) 0.89771(15) 0.0656(4) Uani d D 1
H H4A 0.5049 0.3500 0.9159 0.098 Uiso d RD 1
H H4B 0.5648 0.3713 0.9178 0.098 Uiso d RD 1
O O5 0.61506(6) 0.21906(9) 0.79332(11) 0.0394(3) Uani d D 1
H H5A 0.6446 0.1682 0.8308 0.059 Uiso d RD 1
H H5B 0.6405 0.2750 0.8162 0.059 Uiso d RD 1
S S2 0.78554(2) -0.02258(3) 0.53385(4) 0.03427(10) Uani d . 1

loop_
_atom_site_aniso_label
_atom_site_aniso_U_11
_atom_site_aniso_U_22
_atom_site_aniso_U_33
_atom_site_aniso_U_12
_atom_site_aniso_U_13
_atom_site_aniso_U_23
O6 0.0932(9) 0.1232(16) 0.1006(10) 0.0290(11) 0.0608(8) -0.0182(10)
C1 0.0407(6) 0.0264(7) 0.0379(6) -0.0013(6) 0.0219(5) -0.0038(5)
C2 0.0274(5) 0.0232(7) 0.0344(6) -0.0021(5) 0.0150(5) -0.0014(5)
C3 0.0305(5) 0.0231(7) 0.0378(6) 0.0004(5) 0.0170(5) 0.0008(5)
C4 0.0415(6) 0.0289(7) 0.0371(6) 0.0010(6) 0.0199(5) 0.0050(6)
C5 0.0478(7) 0.0348(8) 0.0335(6) -0.0003(7) 0.0217(5) -0.0011(6)
C6 0.0847(11) 0.0287(9) 0.0812(11) 0.0067(8) 0.0501(9) 0.0116(8)
C7 0.0441(6) 0.0397(9) 0.0520(7) 0.0062(7) 0.0296(5) 0.0121(7)
C8 0.0451(7) 0.0611(11) 0.0501(8) 0.0106(8) 0.0263(6) 0.0253(8)
C9 0.0348(7) 0.0840(14) 0.0320(7) 0.0016(8) 0.0150(5) 0.0156(8)
C10 0.0342(6) 0.0587(11) 0.0322(6) -0.0082(7) 0.0162(5) -0.0057(7)
C11 0.0297(5) 0.0316(8) 0.0340(6) 0.0010(5) 0.0188(4) 0.0032(5)
Co1 0.03179(11) 0.02513(14) 0.04219(13) 0.000 0.02060(9) 0.000
N1 0.0302(5) 0.0354(7) 0.0302(5) -0.0037(5) 0.0163(4) -0.0014(5)
O1 0.0607(5) 0.0418(7) 0.0830(6) 0.0173(5) 0.0530(5) 0.0175(5)
O2 0.0643(6) 0.0266(6) 0.0546(5) 0.0084(5) 0.0368(4) 0.0107(4)
O3 0.0597(7) 0.0294(6) 0.0514(6) -0.0095(5) 0.0208(5) -0.0068(5)
O4 0.0556(5) 0.0521(7) 0.1043(8) -0.0211(6) 0.0539(5) -0.0404(6)
O5 0.0339(4) 0.0262(5) 0.0552(6) 0.0003(4) 0.0230(4) 0.0014(4)
S2 0.04075(15) 0.02087(17) 0.04330(16) 0.00339(13) 0.02474(13) 0.00308(12)

loop_
_atom_type_symbol
_atom_type_description
_atom_type_scat_dispersion_real
_atom_type_scat_dispersion_imag
_atom_type_scat_source
C C 0.0033 0.0016 'International Tables Vol C Tables 4.2.6.8 and 6.1.1.4'
H H 0.0000 0.0000 'International Tables Vol C Tables 4.2.6.8 and 6.1.1.4'
Co Co 0.3494 0.9721 'International Tables Vol C Tables 4.2.6.8 and 6.1.1.4'
N N 0.0061 0.0033 'International Tables Vol C Tables 4.2.6.8 and 6.1.1.4'
O O 0.0106 0.0060 'International Tables Vol C Tables 4.2.6.8 and 6.1.1.4'
S S 0.1246 0.1234 'International Tables Vol C Tables 4.2.6.8 and 6.1.1.4'

loop_
_geom_angle_atom_site_label_1
_geom_angle_atom_site_label_2
_geom_angle_atom_site_label_3
_geom_angle_site_symmetry_1
_geom_angle_site_symmetry_3
_geom_angle
H6A O6 H6B . . 103.9
C5 C1 C2 . . 121.16(15)
C5 C1 H1 . . 119.4
C2 C1 H1 . . 119.5
C1 C2 C3 . . 123.01(14)
C1 C2 C2 . 7_656 118.83(17)
C3 C2 C2 . 7_656 118.16(18)
C4 C3 C2 . . 121.07(14)
C4 C3 S2 . . 118.07(12)
C2 C3 S2 . . 120.84(12)
C3 C4 C5 . 7_656 120.57(15)
C3 C4 H4 . . 119.8
C5 C4 H4 7_656 . 119.6
C1 C5 C4 . 7_656 120.22(16)
C1 C5 H5 . . 119.8
C4 C5 H5 7_656 . 119.9
C6 C6 C7 2_656 . 121.03(11)
C6 C6 H6 2_656 . 119.4
C7 C6 H6 . . 119.5
C8 C7 C11 . . 117.04(17)
C8 C7 C6 . . 123.68(18)
C11 C7 C6 . . 119.28(16)
C9 C8 C7 . . 119.74(18)
C9 C8 H8 . . 119.9
C7 C8 H8 . . 120.3
C8 C9 C10 . . 119.96(16)
C8 C9 H9 . . 120.1
C10 C9 H9 . . 119.9
N1 C10 C9 . . 122.24(18)
N1 C10 H10 . . 118.8
C9 C10 H10 . . 118.9
N1 C11 C7 . . 123.32(14)
N1 C11 C11 . 2_656 117.02(8)
C7 C11 C11 . 2_656 119.67(10)
O4 Co1 O4 . 2_656 96.93(9)
O4 Co1 O5 . 2_656 87.97(5)
O4 Co1 O5 2_656 2_656 88.13(5)
O4 Co1 O5 . . 88.13(5)
O4 Co1 O5 2_656 . 87.97(5)
O5 Co1 O5 2_656 . 174.11(6)
O4 Co1 N1 . 2_656 168.58(6)
O4 Co1 N1 2_656 2_656 93.06(6)
O5 Co1 N1 2_656 2_656 86.83(5)
O5 Co1 N1 . 2_656 97.78(5)
O4 Co1 N1 . . 93.06(6)
O4 Co1 N1 2_656 . 168.58(6)
O5 Co1 N1 2_656 . 97.78(5)
O5 Co1 N1 . . 86.83(5)
N1 Co1 N1 2_656 . 77.60(7)
C10 N1 C11 . . 117.69(14)
C10 N1 Co1 . . 128.09(12)
C11 N1 Co1 . . 114.16(9)
Co1 O4 H4A . . 126.2
Co1 O4 H4B . . 125.7
H4A O4 H4B . . 99.0
Co1 O5 H5A . . 118.4
Co1 O5 H5B . . 122.6
H5A O5 H5B . . 109.2
O3 S2 O1 . . 112.58(9)
O3 S2 O2 . . 112.74(8)
O1 S2 O2 . . 111.85(8)
O3 S2 C3 . . 106.21(7)
O1 S2 C3 . . 106.41(8)
O2 S2 C3 . . 106.48(8)

loop_
_geom_bond_atom_site_label_1
_geom_bond_atom_site_label_2
_geom_bond_site_symmetry_2
_geom_bond_distance
O6 H6A . 0.8504
O6 H6B . 0.8501
C1 C5 . 1.367(2)
C1 C2 . 1.422(2)
C1 H1 . 0.9300
C2 C3 . 1.430(2)
C2 C2 7_656 1.431(3)
C3 C4 . 1.366(2)
C3 S2 . 1.7808(16)
C4 C5 7_656 1.409(2)
C4 H4 . 0.9300
C5 C4 7_656 1.409(2)
C5 H5 . 0.9301
C6 C6 2_656 1.354(4)
C6 C7 . 1.431(3)
C6 H6 . 0.9300
C7 C8 . 1.397(3)
C7 C11 . 1.407(2)
C8 C9 . 1.348(3)
C8 H8 . 0.9300
C9 C10 . 1.402(3)
C9 H9 . 0.9301
C10 N1 . 1.331(2)
C10 H10 . 0.9300
C11 N1 . 1.350(2)
C11 C11 2_656 1.437(3)
Co1 O4 . 2.0902(15)
Co1 O4 2_656 2.0902(15)
Co1 O5 2_656 2.1177(13)
Co1 O5 . 2.1177(13)
Co1 N1 2_656 2.1255(14)
Co1 N1 . 2.1255(14)
O1 S2 . 1.4543(15)
O2 S2 . 1.4548(13)
O3 S2 . 1.4528(12)
O4 H4A . 0.8206
O4 H4B . 0.8203
O5 H5A . 0.8190
O5 H5B . 0.8196

loop_
_geom_hbond_atom_site_label_D
_geom_hbond_atom_site_label_H
_geom_hbond_atom_site_label_A
_geom_hbond_site_symmetry_A
_geom_hbond_distance_DH
_geom_hbond_distance_HA
_geom_hbond_distance_DA
_geom_hbond_angle_DHA
_geom_hbond_publ_flag
O5 H5B O2 4_656 0.82 1.98 2.7953(17) 176.1 yes
O5 H5A O3 6_556 0.82 1.91 2.7255(17) 178.1 yes
O4 H4B O1 4_656 0.82 1.95 2.7660(19) 173.8 yes
O4 H4A O6 3_445 0.82 1.86 2.663(3) 165.9 yes
O6 H6B O2 1_565 0.85 2.05 2.896(2) 179.2 yes
O6 H6A O1 6_566 0.85 1.97 2.821(3) 179.0 yes
